data_7041987
loop_
_publ_author_name
'Cao, Wenhai'
'Zhu, Xiaoquan'
'Liu, Pengfei'
'Su, Shaodong'
'Hu, Shengmin'
'Wen, Yuehong'
'Wu, Xintao'
'Sheng, Tianlu'

_publ_section_title
;
 Benzoquinone-bridged Co2 complexes with different magnetic anisotropy
 induced by solvent molecules.
;
_journal_issue 11
_journal_name_full 'Dalton transactions (Cambridge, England : 2003)'
_journal_page_first 3435
_journal_page_last 3437
_journal_paper_doi 10.1039/c6dt04420d
_journal_volume 46
_journal_year 2017
_chemical_formula_sum 'C46 H42 Br2 Cl2 Co2 N10 O12'
_chemical_formula_weight 1275.54
_chemical_name_systematic
; 
 ? 
;
_space_group_IT_number 14
_symmetry_cell_setting monoclinic
_symmetry_space_group_name_Hall '-P 2ybc'
_symmetry_space_group_name_H-M 'P 1 21/c 1'
_atom_sites_solution_hydrogens geom
_atom_sites_solution_primary direct
_atom_sites_solution_secondary difmap
_audit_creation_method SHELXL-97
_audit_update_record
;
2017-01-05 deposited with the CCDC.
2017-02-09 downloaded from the CCDC.
;
_cell_angle_alpha 90.00
_cell_angle_beta 129.213(19)
_cell_angle_gamma 90.00
_cell_formula_units_Z 2
_cell_length_a 11.368(5)
_cell_length_b 16.766(7)
_cell_length_c 17.431(6)
_cell_measurement_reflns_used 8712
_cell_measurement_temperature 293(2)
_cell_measurement_theta_max 27.4855
_cell_measurement_theta_min 2.4296
_cell_volume 2574.1(19)
_computing_cell_refinement 'CrystalClear (Rigaku Inc., 2008)'
_computing_data_collection 'CrystalClear (Rigaku Inc., 2008)'
_computing_data_reduction 'CrystalClear (Rigaku Inc., 2008)'
_computing_molecular_graphics 'Bruker SHELXTL'
_computing_publication_material 'Bruker SHELXTL'
_computing_structure_refinement 'SHELXL-97 (Sheldrick, 2008)'
_computing_structure_solution 'SHELXS-97 (Sheldrick, 2008)'
_diffrn_ambient_temperature 293(2)
_diffrn_detector_area_resol_mean 28.5714
_diffrn_measured_fraction_theta_full 0.995
_diffrn_measured_fraction_theta_max 0.995
_diffrn_measurement_device_type Saturn724+
_diffrn_measurement_method CCD_Profile_fitting
_diffrn_radiation_monochromator graphite
_diffrn_radiation_source 'fine-focus sealed tube'
_diffrn_radiation_type MoK\a
_diffrn_radiation_wavelength 0.71073
_diffrn_reflns_av_R_equivalents 0.0337
_diffrn_reflns_av_sigmaI/netI 0.0350
_diffrn_reflns_limit_h_max 14
_diffrn_reflns_limit_h_min -14
_diffrn_reflns_limit_k_max 21
_diffrn_reflns_limit_k_min -21
_diffrn_reflns_limit_l_max 20
_diffrn_reflns_limit_l_min -22
_diffrn_reflns_number 22049
_diffrn_reflns_theta_full 27.47
_diffrn_reflns_theta_max 27.47
_diffrn_reflns_theta_min 2.37
_exptl_absorpt_coefficient_mu 2.371
_exptl_absorpt_correction_T_max 1.0000
_exptl_absorpt_correction_T_min 0.7728
_exptl_absorpt_correction_type multi-scan
_exptl_absorpt_process_details 'RIGAKU/MSC(2004), CrystalClear Version 1.3.6'
_exptl_crystal_colour 'dark red'
_exptl_crystal_density_diffrn 1.646
_exptl_crystal_density_method 'not measured'
_exptl_crystal_description Prism
_exptl_crystal_F_000 1284
_exptl_crystal_size_max 0.433
_exptl_crystal_size_mid 0.322
_exptl_crystal_size_min 0.211
_refine_diff_density_max 0.446
_refine_diff_density_min -0.441
_refine_diff_density_rms 0.059
_refine_ls_extinction_method none
_refine_ls_goodness_of_fit_ref 1.052
_refine_ls_hydrogen_treatment mixed
_refine_ls_matrix_type full
_refine_ls_number_parameters 379
_refine_ls_number_reflns 5868
_refine_ls_number_restraints 194
_refine_ls_restrained_S_all 1.102
_refine_ls_R_factor_all 0.0442
_refine_ls_R_factor_gt 0.0355
_refine_ls_shift/su_max 0.000
_refine_ls_shift/su_mean 0.000
_refine_ls_structure_factor_coef Fsqd
_refine_ls_weighting_details 'calc w=1/[\s^2^(Fo^2^)+(0.0418P)^2^+0.0000P] where P=(Fo^2^+2Fc^2^)/3'
_refine_ls_weighting_scheme calc
_refine_ls_wR_factor_gt 0.0807
_refine_ls_wR_factor_ref 0.0850
_reflns_number_gt 5040
_reflns_number_total 5868
_reflns_threshold_expression >2sigma(I)
_cod_data_source_file c6dt04420d2.cif
_cod_data_source_block a
_cod_depositor_comments
;
The following automatic conversions were performed:

'_exptl_absorpt_correction_type' value 'Multi-scan' changed to
'multi-scan' according to
/usr/data/users/saulius/crontab/automatic-downloads/rss-feeds/RSC/lib/dictionaries/cif_core.dic
dictionary named 'cif_core.dic' version 2.4.2 from 2011-04-26.

Automatic conversion script
Id: cif_fix_values 4268 2015-11-12 08:31:59Z antanas 

 Adding full bibliography for 7041987--7041988.cif.
;
_cod_original_cell_volume 2574.1(18)
_cod_original_sg_symbol_H-M P21/c
_cod_database_code 7041987

loop_
_symmetry_equiv_pos_as_xyz
'x, y, z'
'-x, y+1/2, -z+1/2'
'-x, -y, -z'
'x, -y-1/2, z-1/2'

loop_
_atom_site_label
_atom_site_type_symbol
_atom_site_fract_x
_atom_site_fract_y
_atom_site_fract_z
_atom_site_U_iso_or_equiv
_atom_site_adp_type
_atom_site_occupancy
_atom_site_symmetry_multiplicity
_atom_site_calc_flag
_atom_site_refinement_flags
_atom_site_disorder_assembly
_atom_site_disorder_group
Br1 Br 0.22037(3) -0.131246(16) -0.14360(2) 0.04569(10) Uani 1 1 d . . .
Co1 Co 0.38978(3) 0.035652(18) 0.17864(2) 0.03083(9) Uani 1 1 d . . .
O1 O 0.54147(18) 0.06358(10) 0.15812(12) 0.0376(4) Uani 1 1 d . . .
O2 O 0.31795(18) -0.03631(10) 0.04298(13) 0.0395(4) Uani 1 1 d . . .
N1 N 0.2462(2) 0.04241(12) 0.22551(15) 0.0372(5) Uani 1 1 d . . .
N2 N 0.5254(2) 0.09923(12) 0.31243(15) 0.0364(4) Uani 1 1 d . . .
N3 N 0.4184(2) -0.07721(12) 0.23668(15) 0.0369(4) Uani 1 1 d . . .
N4 N 0.2023(2) 0.10536(13) 0.06747(15) 0.0400(5) Uani 1 1 d . . .
C1 C 0.5293(2) 0.03648(13) 0.08498(16) 0.0295(5) Uani 1 1 d . . .
C2 C 0.3989(2) -0.02292(13) 0.01898(17) 0.0309(5) Uani 1 1 d . . .
C3 C 0.3798(2) -0.05686(14) -0.06225(17) 0.0321(5) Uani 1 1 d . . .
C4 C 0.2909(3) 0.11673(16) 0.2832(2) 0.0432(6) Uani 1 1 d . . .
H4A H 0.2589 0.1145 0.3232 0.052 Uiso 1 1 calc R . .
H4B H 0.2406 0.1617 0.2384 0.052 Uiso 1 1 calc R . .
C5 C 0.4593(3) 0.12819(14) 0.34890(19) 0.0396(6) Uani 1 1 d . . .
C6 C 0.5420(4) 0.16814(19) 0.4383(2) 0.0597(8) Uani 1 1 d . . .
H6A H 0.4940 0.1889 0.4617 0.072 Uiso 1 1 calc R . .
C7 C 0.6957(4) 0.1769(2) 0.4923(2) 0.0652(9) Uani 1 1 d . . .
H7A H 0.7527 0.2036 0.5527 0.078 Uiso 1 1 calc R . .
C8 C 0.7653(3) 0.14617(18) 0.4569(2) 0.0566(8) Uani 1 1 d . . .
H8A H 0.8697 0.1508 0.4933 0.068 Uiso 1 1 calc R . .
C9 C 0.6776(3) 0.10850(17) 0.3667(2) 0.0459(6) Uani 1 1 d . . .
H9A H 0.7240 0.0887 0.3418 0.055 Uiso 1 1 calc R . .
C10 C 0.2728(3) -0.02828(16) 0.2853(2) 0.0490(7) Uani 1 1 d . . .
H10A H 0.1762 -0.0472 0.2651 0.059 Uiso 1 1 calc R . .
H10B H 0.3349 -0.0129 0.3544 0.059 Uiso 1 1 calc R . .
C11 C 0.3500(3) -0.09487(14) 0.27495(18) 0.0380(5) Uani 1 1 d . . .
C12 C 0.3579(3) -0.17099(16) 0.3099(2) 0.0503(7) Uani 1 1 d . . .
H12A H 0.3042 -0.1830 0.3323 0.060 Uiso 1 1 calc R . .
C13 C 0.4454(4) -0.22794(17) 0.3111(2) 0.0591(8) Uani 1 1 d . . .
H13A H 0.4527 -0.2790 0.3348 0.071 Uiso 1 1 calc R . .
C14 C 0.5223(4) -0.20831(17) 0.2768(2) 0.0601(8) Uani 1 1 d . . .
H14A H 0.5860 -0.2452 0.2796 0.072 Uiso 1 1 calc R . .
C15 C 0.5041(3) -0.13388(15) 0.2384(2) 0.0475(6) Uani 1 1 d . . .
H15A H 0.5528 -0.1219 0.2125 0.057 Uiso 1 1 calc R . .
C16 C 0.0882(3) 0.04761(17) 0.1332(2) 0.0476(7) Uani 1 1 d . . .
H16A H 0.0232 0.0661 0.1478 0.057 Uiso 1 1 calc R . .
H16B H 0.0532 -0.0047 0.1029 0.057 Uiso 1 1 calc R . .
C17 C 0.0794(3) 0.10445(16) 0.0634(2) 0.0431(6) Uani 1 1 d . . .
C18 C -0.0460(3) 0.15155(18) -0.0024(2) 0.0551(8) Uani 1 1 d . . .
H18A H -0.1286 0.1508 -0.0033 0.066 Uiso 1 1 calc R . .
C19 C -0.0467(3) 0.1994(2) -0.0665(2) 0.0639(9) Uani 1 1 d . . .
H19A H -0.1300 0.2318 -0.1110 0.077 Uiso 1 1 calc R . .
C20 C 0.0765(4) 0.1995(2) -0.0650(2) 0.0636(8) Uani 1 1 d . . .
H20A H 0.0768 0.2309 -0.1089 0.076 Uiso 1 1 calc R . .
C21 C 0.1991(3) 0.15168(17) 0.0038(2) 0.0503(7) Uani 1 1 d . . .
H21A H 0.2829 0.1517 0.0058 0.060 Uiso 1 1 calc R . .
N5 N 0.3410(5) 0.4423(3) 0.0002(3) 0.1253(15) Uani 1 1 d . . .
C22 C 0.0749(7) 0.4350(4) -0.0551(5) 0.167(3) Uani 1 1 d . . .
H22A H 0.0794 0.4295 0.0015 0.251 Uiso 1 1 d R . .
H22B H 0.0217 0.3904 -0.0986 0.251 Uiso 1 1 d R . .
H22C H 0.0225 0.4834 -0.0895 0.251 Uiso 1 1 d R . .
C23 C 0.2221(6) 0.4377(3) -0.0239(4) 0.0938(13) Uani 1 1 d . . .
Cl1 Cl 0.1233(4) 0.3424(2) 0.2418(3) 0.0728(10) Uani 0.67 1 d PDU A 1
O3 O 0.0485(7) 0.4087(3) 0.2442(6) 0.140(2) Uani 0.67 1 d PDU A 1
O4 O 0.1347(6) 0.3540(6) 0.1663(4) 0.138(2) Uani 0.67 1 d PDU A 1
O5 O 0.0347(6) 0.2745(3) 0.2231(4) 0.1247(18) Uani 0.67 1 d PDU A 1
O6 O 0.2719(8) 0.3453(5) 0.3345(5) 0.107(2) Uani 0.67 1 d PDU A 1
Cl2 Cl 0.1309(11) 0.3493(6) 0.2371(7) 0.100(3) Uani 0.33 1 d PDU B 2
O7 O 0.1122(13) 0.2942(6) 0.1666(7) 0.110(4) Uani 0.33 1 d PDU B 2
O8 O 0.1550(15) 0.4236(6) 0.2088(12) 0.170(6) Uani 0.33 1 d PDU B 2
O9 O -0.0016(11) 0.3556(10) 0.2267(9) 0.126(4) Uani 0.33 1 d PDU B 2
O10 O 0.2526(15) 0.3123(8) 0.3297(9) 0.097(5) Uani 0.33 1 d PDU B 2

loop_
_atom_site_aniso_label
_atom_site_aniso_U_11
_atom_site_aniso_U_22
_atom_site_aniso_U_33
_atom_site_aniso_U_23
_atom_site_aniso_U_13
_atom_site_aniso_U_12
Br1 0.04786(16) 0.04946(17) 0.05604(18) -0.02021(12) 0.04058(15) -0.01821(11)
Co1 0.03581(17) 0.03422(18) 0.03580(18) -0.00432(12) 0.02897(15) -0.00355(12)
O1 0.0425(9) 0.0468(10) 0.0403(9) -0.0120(7) 0.0341(8) -0.0103(7)
O2 0.0464(9) 0.0459(10) 0.0482(10) -0.0104(8) 0.0403(9) -0.0120(8)
N1 0.0423(11) 0.0384(11) 0.0464(12) -0.0039(9) 0.0353(10) -0.0032(9)
N2 0.0413(10) 0.0415(11) 0.0358(11) -0.0043(8) 0.0289(10) -0.0046(9)
N3 0.0461(11) 0.0362(11) 0.0428(12) -0.0029(9) 0.0350(10) -0.0018(9)
N4 0.0400(11) 0.0449(12) 0.0409(12) -0.0046(9) 0.0283(10) -0.0005(9)
C1 0.0334(11) 0.0338(12) 0.0318(12) -0.0034(9) 0.0255(10) -0.0010(9)
C2 0.0371(11) 0.0313(11) 0.0388(13) -0.0013(9) 0.0308(11) -0.0009(9)
C3 0.0346(11) 0.0340(12) 0.0375(12) -0.0051(9) 0.0274(10) -0.0057(9)
C4 0.0526(15) 0.0452(15) 0.0489(15) -0.0070(11) 0.0403(13) 0.0021(11)
C5 0.0525(14) 0.0394(13) 0.0407(14) -0.0045(10) 0.0361(13) -0.0028(11)
C6 0.075(2) 0.070(2) 0.0519(18) -0.0213(15) 0.0480(17) -0.0121(16)
C7 0.074(2) 0.078(2) 0.0455(17) -0.0251(16) 0.0389(17) -0.0264(17)
C8 0.0513(16) 0.071(2) 0.0423(16) -0.0083(14) 0.0272(14) -0.0164(14)
C9 0.0440(14) 0.0562(16) 0.0423(15) -0.0054(12) 0.0295(13) -0.0086(12)
C10 0.0683(17) 0.0460(16) 0.0655(19) 0.0014(13) 0.0579(16) -0.0020(13)
C11 0.0460(13) 0.0395(13) 0.0377(13) -0.0031(10) 0.0308(12) -0.0056(11)
C12 0.0624(17) 0.0477(16) 0.0501(16) 0.0065(12) 0.0400(15) -0.0049(13)
C13 0.077(2) 0.0388(15) 0.064(2) 0.0099(13) 0.0461(18) 0.0024(14)
C14 0.0742(19) 0.0425(16) 0.071(2) 0.0037(14) 0.0496(18) 0.0136(14)
C15 0.0595(16) 0.0431(15) 0.0587(18) 0.0013(12) 0.0462(15) 0.0058(12)
C16 0.0415(14) 0.0520(16) 0.0609(18) -0.0091(13) 0.0378(14) -0.0050(12)
C17 0.0345(12) 0.0473(15) 0.0440(15) -0.0128(11) 0.0232(12) -0.0021(11)
C18 0.0385(14) 0.0626(19) 0.0539(18) -0.0078(14) 0.0243(14) 0.0050(13)
C19 0.0516(17) 0.065(2) 0.0494(19) -0.0008(15) 0.0199(15) 0.0165(15)
C20 0.079(2) 0.063(2) 0.0463(18) 0.0083(14) 0.0382(17) 0.0114(17)
C21 0.0542(16) 0.0570(17) 0.0455(16) 0.0026(13) 0.0342(14) 0.0045(13)
N5 0.121(3) 0.168(4) 0.095(3) 0.013(3) 0.072(3) 0.032(3)
C22 0.143(5) 0.141(5) 0.258(9) -0.052(5) 0.146(6) -0.044(4)
C23 0.105(3) 0.098(3) 0.102(4) -0.005(3) 0.076(3) 0.008(3)
Cl1 0.0501(15) 0.105(2) 0.0656(17) -0.0140(14) 0.0375(14) 0.0076(13)
O3 0.134(5) 0.090(4) 0.226(7) 0.007(4) 0.128(5) 0.025(3)
O4 0.100(3) 0.246(7) 0.094(4) -0.002(5) 0.074(3) -0.015(5)
O5 0.104(3) 0.108(4) 0.121(4) -0.025(3) 0.052(3) -0.037(3)
O6 0.067(3) 0.163(6) 0.069(3) -0.007(4) 0.033(3) -0.014(4)
Cl2 0.064(4) 0.145(6) 0.079(4) 0.031(4) 0.040(4) 0.015(4)
O7 0.128(7) 0.090(6) 0.087(6) -0.014(5) 0.057(5) 0.033(5)
O8 0.158(10) 0.102(8) 0.185(12) 0.027(9) 0.077(9) 0.006(8)
O9 0.087(5) 0.187(9) 0.128(7) 0.004(7) 0.078(5) 0.016(6)
O10 0.065(6) 0.105(7) 0.077(6) -0.006(5) 0.024(5) 0.011(5)

loop_
_atom_type_symbol
_atom_type_description
_atom_type_scat_dispersion_real
_atom_type_scat_dispersion_imag
_atom_type_scat_source
C C 0.0033 0.0016 'International Tables Vol C Tables 4.2.6.8 and 6.1.1.4'
H H 0.0000 0.0000 'International Tables Vol C Tables 4.2.6.8 and 6.1.1.4'
Br Br -0.2901 2.4595 'International Tables Vol C Tables 4.2.6.8 and 6.1.1.4'
Cl Cl 0.1484 0.1585 'International Tables Vol C Tables 4.2.6.8 and 6.1.1.4'
Co Co 0.3494 0.9721 'International Tables Vol C Tables 4.2.6.8 and 6.1.1.4'
N N 0.0061 0.0033 'International Tables Vol C Tables 4.2.6.8 and 6.1.1.4'
O O 0.0106 0.0060 'International Tables Vol C Tables 4.2.6.8 and 6.1.1.4'

loop_
_geom_angle_atom_site_label_1
_geom_angle_atom_site_label_2
_geom_angle_atom_site_label_3
_geom_angle
_geom_angle_site_symmetry_1
_geom_angle_site_symmetry_3
O1 Co1 N3 114.15(8) . .
O1 Co1 N2 88.26(8) . .
N3 Co1 N2 98.22(8) . .
O1 Co1 N4 100.86(8) . .
N3 Co1 N4 135.29(8) . .
N2 Co1 N4 110.21(8) . .
O1 Co1 N1 161.76(7) . .
N3 Co1 N1 78.11(8) . .
N2 Co1 N1 76.23(8) . .
N4 Co1 N1 76.18(8) . .
O1 Co1 O2 74.20(6) . .
N3 Co1 O2 82.35(7) . .
N2 Co1 O2 160.78(7) . .
N4 Co1 O2 81.37(8) . .
N1 Co1 O2 122.33(7) . .
C1 O1 Co1 121.83(14) . .
C2 O2 Co1 113.14(14) . .
C16 N1 C4 110.5(2) . .
C16 N1 C10 112.5(2) . .
C4 N1 C10 111.6(2) . .
C16 N1 Co1 105.76(16) . .
C4 N1 Co1 105.94(14) . .
C10 N1 Co1 110.18(14) . .
C5 N2 C9 118.5(2) . .
C5 N2 Co1 118.11(16) . .
C9 N2 Co1 123.31(17) . .
C11 N3 C15 118.2(2) . .
C11 N3 Co1 118.93(16) . .
C15 N3 Co1 122.88(17) . .
C21 N4 C17 118.6(2) . .
C21 N4 Co1 124.50(18) . .
C17 N4 Co1 116.87(18) . .
O1 C1 C3 125.3(2) . 3_655
O1 C1 C2 115.07(18) . .
C3 C1 C2 119.65(19) 3_655 .
O2 C2 C3 125.9(2) . .
O2 C2 C1 115.62(19) . .
C3 C2 C1 118.52(19) . .
C1 C3 C2 121.8(2) 3_655 .
C1 C3 Br1 119.26(17) 3_655 .
C2 C3 Br1 118.93(16) . .
N1 C4 C5 110.6(2) . .
N1 C4 H4A 109.5 . .
C5 C4 H4A 109.5 . .
N1 C4 H4B 109.5 . .
C5 C4 H4B 109.5 . .
H4A C4 H4B 108.1 . .
N2 C5 C6 121.5(3) . .
N2 C5 C4 114.7(2) . .
C6 C5 C4 123.7(2) . .
C7 C6 C5 119.3(3) . .
C7 C6 H6A 120.4 . .
C5 C6 H6A 120.4 . .
C6 C7 C8 119.8(3) . .
C6 C7 H7A 120.1 . .
C8 C7 H7A 120.1 . .
C9 C8 C7 118.7(3) . .
C9 C8 H8A 120.7 . .
C7 C8 H8A 120.7 . .
N2 C9 C8 122.2(3) . .
N2 C9 H9A 118.9 . .
C8 C9 H9A 118.9 . .
N1 C10 C11 112.7(2) . .
N1 C10 H10A 109.0 . .
C11 C10 H10A 109.0 . .
N1 C10 H10B 109.0 . .
C11 C10 H10B 109.0 . .
H10A C10 H10B 107.8 . .
N3 C11 C12 121.6(2) . .
N3 C11 C10 117.6(2) . .
C12 C11 C10 120.7(2) . .
C13 C12 C11 119.4(3) . .
C13 C12 H12A 120.3 . .
C11 C12 H12A 120.3 . .
C12 C13 C14 118.8(3) . .
C12 C13 H13A 120.6 . .
C14 C13 H13A 120.6 . .
C15 C14 C13 119.3(3) . .
C15 C14 H14A 120.4 . .
C13 C14 H14A 120.4 . .
N3 C15 C14 122.5(3) . .
N3 C15 H15A 118.7 . .
C14 C15 H15A 118.7 . .
N1 C16 C17 109.5(2) . .
N1 C16 H16A 109.8 . .
C17 C16 H16A 109.8 . .
N1 C16 H16B 109.8 . .
C17 C16 H16B 109.8 . .
H16A C16 H16B 108.2 . .
N4 C17 C18 121.7(3) . .
N4 C17 C16 115.4(2) . .
C18 C17 C16 122.9(3) . .
C19 C18 C17 118.9(3) . .
C19 C18 H18A 120.5 . .
C17 C18 H18A 120.5 . .
C18 C19 C20 120.0(3) . .
C18 C19 H19A 120.0 . .
C20 C19 H19A 120.0 . .
C21 C20 C19 118.0(3) . .
C21 C20 H20A 121.0 . .
C19 C20 H20A 121.0 . .
N4 C21 C20 122.7(3) . .
N4 C21 H21A 118.7 . .
C20 C21 H21A 118.7 . .
C23 C22 H22A 109.4 . .
C23 C22 H22B 109.5 . .
H22A C22 H22B 109.5 . .
C23 C22 H22C 109.5 . .
H22A C22 H22C 109.5 . .
H22B C22 H22C 109.5 . .
N5 C23 C22 177.7(6) . .
O5 Cl1 O3 106.6(4) . .
O5 Cl1 O4 111.5(4) . .
O3 Cl1 O4 109.2(5) . .
O5 Cl1 O6 116.8(5) . .
O3 Cl1 O6 104.2(5) . .
O4 Cl1 O6 108.1(5) . .
O9 Cl2 O8 108.3(10) . .
O9 Cl2 O7 111.7(10) . .
O8 Cl2 O7 102.9(9) . .
O9 Cl2 O10 111.5(10) . .
O8 Cl2 O10 120.3(10) . .
O7 Cl2 O10 101.5(9) . .

loop_
_geom_bond_atom_site_label_1
_geom_bond_atom_site_label_2
_geom_bond_distance
_geom_bond_site_symmetry_2
Br1 C3 1.898(2) .
Co1 O1 2.0250(17) .
Co1 N3 2.072(2) .
Co1 N2 2.099(2) .
Co1 N4 2.108(2) .
Co1 N1 2.243(2) .
Co1 O2 2.2962(18) .
O1 C1 1.276(3) .
O2 C2 1.249(3) .
N1 C16 1.473(3) .
N1 C4 1.475(3) .
N1 C10 1.478(3) .
N2 C5 1.345(3) .
N2 C9 1.358(3) .
N3 C11 1.339(3) .
N3 C15 1.348(3) .
N4 C21 1.336(3) .
N4 C17 1.353(3) .
C1 C3 1.364(3) 3_655
C1 C2 1.535(3) .
C2 C3 1.410(3) .
C3 C1 1.364(3) 3_655
C4 C5 1.497(4) .
C4 H4A 0.9700 .
C4 H4B 0.9700 .
C5 C6 1.382(4) .
C6 C7 1.371(4) .
C6 H6A 0.9300 .
C7 C8 1.375(4) .
C7 H7A 0.9300 .
C8 C9 1.372(4) .
C8 H8A 0.9300 .
C9 H9A 0.9300 .
C10 C11 1.500(3) .
C10 H10A 0.9700 .
C10 H10B 0.9700 .
C11 C12 1.393(4) .
C12 C13 1.369(4) .
C12 H12A 0.9300 .
C13 C14 1.377(4) .
C13 H13A 0.9300 .
C14 C15 1.368(4) .
C14 H14A 0.9300 .
C15 H15A 0.9300 .
C16 C17 1.499(4) .
C16 H16A 0.9700 .
C16 H16B 0.9700 .
C17 C18 1.380(4) .
C18 C19 1.371(4) .
C18 H18A 0.9300 .
C19 C20 1.383(4) .
C19 H19A 0.9300 .
C20 C21 1.383(4) .
C20 H20A 0.9300 .
C21 H21A 0.9300 .
N5 C23 1.137(5) .
C22 C23 1.396(7) .
C22 H22A 0.9599 .
C22 H22B 0.9600 .
C22 H22C 0.9600 .
Cl1 O5 1.416(6) .
Cl1 O3 1.416(5) .
Cl1 O4 1.416(6) .
Cl1 O6 1.420(5) .
Cl2 O9 1.404(8) .
Cl2 O8 1.429(9) .
Cl2 O7 1.442(8) .
Cl2 O10 1.443(9) .

loop_
_geom_torsion_atom_site_label_1
_geom_torsion_atom_site_label_2
_geom_torsion_atom_site_label_3
_geom_torsion_atom_site_label_4
_geom_torsion
_geom_torsion_site_symmetry_1
_geom_torsion_site_symmetry_4
N3 Co1 O1 C1 77.43(19) . .
N2 Co1 O1 C1 175.66(18) . .
N4 Co1 O1 C1 -74.10(19) . .
N1 Co1 O1 C1 -152.9(2) . .
O2 Co1 O1 C1 3.60(17) . .
O1 Co1 O2 C2 -2.38(16) . .
N3 Co1 O2 C2 -120.21(17) . .
N2 Co1 O2 C2 -27.2(3) . .
N4 Co1 O2 C2 101.57(17) . .
N1 Co1 O2 C2 169.11(15) . .
O1 Co1 N1 C16 114.0(2) . .
N3 Co1 N1 C16 -111.80(17) . .
N2 Co1 N1 C16 146.54(17) . .
N4 Co1 N1 C16 31.30(16) . .
O2 Co1 N1 C16 -38.91(18) . .
O1 Co1 N1 C4 -3.3(3) . .
N3 Co1 N1 C4 130.83(17) . .
N2 Co1 N1 C4 29.17(15) . .
N4 Co1 N1 C4 -86.07(16) . .
O2 Co1 N1 C4 -156.28(15) . .
O1 Co1 N1 C10 -124.2(2) . .
N3 Co1 N1 C10 9.98(16) . .
N2 Co1 N1 C10 -91.67(18) . .
N4 Co1 N1 C10 153.08(18) . .
O2 Co1 N1 C10 82.87(18) . .
O1 Co1 N2 C5 156.27(19) . .
N3 Co1 N2 C5 -89.58(19) . .
N4 Co1 N2 C5 55.3(2) . .
N1 Co1 N2 C5 -14.04(18) . .
O2 Co1 N2 C5 -179.91(18) . .
O1 Co1 N2 C9 -27.7(2) . .
N3 Co1 N2 C9 86.4(2) . .
N4 Co1 N2 C9 -128.7(2) . .
N1 Co1 N2 C9 162.0(2) . .
O2 Co1 N2 C9 -3.9(4) . .
O1 Co1 N3 C11 164.28(17) . .
N2 Co1 N3 C11 72.50(19) . .
N4 Co1 N3 C11 -57.4(2) . .
N1 Co1 N3 C11 -1.47(18) . .
O2 Co1 N3 C11 -126.90(19) . .
O1 Co1 N3 C15 -15.2(2) . .
N2 Co1 N3 C15 -107.0(2) . .
N4 Co1 N3 C15 123.1(2) . .
N1 Co1 N3 C15 179.0(2) . .
O2 Co1 N3 C15 53.6(2) . .
O1 Co1 N4 C21 1.4(2) . .
N3 Co1 N4 C21 -140.4(2) . .
N2 Co1 N4 C21 93.5(2) . .
N1 Co1 N4 C21 162.9(2) . .
O2 Co1 N4 C21 -70.6(2) . .
O1 Co1 N4 C17 -176.42(17) . .
N3 Co1 N4 C17 41.8(2) . .
N2 Co1 N4 C17 -84.26(18) . .
N1 Co1 N4 C17 -14.85(17) . .
O2 Co1 N4 C17 111.62(18) . .
Co1 O1 C1 C3 175.13(18) . 3_655
Co1 O1 C1 C2 -4.2(3) . .
Co1 O2 C2 C3 -178.46(19) . .
Co1 O2 C2 C1 1.1(2) . .
O1 C1 C2 O2 1.7(3) . .
C3 C1 C2 O2 -177.7(2) 3_655 .
O1 C1 C2 C3 -178.7(2) . .
C3 C1 C2 C3 2.0(4) 3_655 .
O2 C2 C3 C1 177.6(2) . 3_655
C1 C2 C3 C1 -2.0(4) . 3_655
O2 C2 C3 Br1 -1.1(3) . .
C1 C2 C3 Br1 179.34(15) . .
C16 N1 C4 C5 -154.6(2) . .
C10 N1 C4 C5 79.5(2) . .
Co1 N1 C4 C5 -40.5(2) . .
C9 N2 C5 C6 1.4(4) . .
Co1 N2 C5 C6 177.6(2) . .
C9 N2 C5 C4 178.8(2) . .
Co1 N2 C5 C4 -5.0(3) . .
N1 C4 C5 N2 32.1(3) . .
N1 C4 C5 C6 -150.6(3) . .
N2 C5 C6 C7 -1.5(5) . .
C4 C5 C6 C7 -178.7(3) . .
C5 C6 C7 C8 0.1(5) . .
C6 C7 C8 C9 1.2(5) . .
C5 N2 C9 C8 0.1(4) . .
Co1 N2 C9 C8 -175.9(2) . .
C7 C8 C9 N2 -1.4(5) . .
C16 N1 C10 C11 101.3(3) . .
C4 N1 C10 C11 -133.8(2) . .
Co1 N1 C10 C11 -16.4(3) . .
C15 N3 C11 C12 -4.2(4) . .
Co1 N3 C11 C12 176.33(19) . .
C15 N3 C11 C10 171.8(2) . .
Co1 N3 C11 C10 -7.7(3) . .
N1 C10 C11 N3 16.5(3) . .
N1 C10 C11 C12 -167.5(2) . .
N3 C11 C12 C13 4.2(4) . .
C10 C11 C12 C13 -171.7(3) . .
C11 C12 C13 C14 -0.5(4) . .
C12 C13 C14 C15 -2.9(5) . .
C11 N3 C15 C14 0.6(4) . .
Co1 N3 C15 C14 -179.9(2) . .
C13 C14 C15 N3 3.0(5) . .
C4 N1 C16 C17 71.3(3) . .
C10 N1 C16 C17 -163.2(2) . .
Co1 N1 C16 C17 -42.9(2) . .
C21 N4 C17 C18 -1.9(4) . .
Co1 N4 C17 C18 176.0(2) . .
C21 N4 C17 C16 176.7(2) . .
Co1 N4 C17 C16 -5.4(3) . .
N1 C16 C17 N4 34.1(3) . .
N1 C16 C17 C18 -147.4(2) . .
N4 C17 C18 C19 1.2(4) . .
C16 C17 C18 C19 -177.3(3) . .
C17 C18 C19 C20 0.5(4) . .
C18 C19 C20 C21 -1.3(5) . .
C17 N4 C21 C20 1.0(4) . .
Co1 N4 C21 C20 -176.7(2) . .
C19 C20 C21 N4 0.6(5) . .
